data_7211354
loop_
_publ_author_name
'Constable, Edwin C.'
'Housecroft, Catherine E.'
'Vujovic, Srboljub'
'Zampese, Jennifer A.'
'Crochet, Aur\'elien'
'Batten, Stuart R.'

_publ_section_title
;
 Do perfluoroarene&#x22EF;arene and C--H&#x22EF;F interactions make a
 difference to the structures of
 4,2&#x2032;:6&#x2032;,4&#x2032;&#x2032;-terpyridine-based coordination
 polymers?
;
_journal_issue 46
_journal_name_full CrystEngComm
_journal_page_first 10068
_journal_paper_doi 10.1039/c3ce41384e
_journal_volume 15
_journal_year 2013
_chemical_formula_moiety 'C35 H26 Cu2 F5 N3 O8'
_chemical_formula_sum 'C35 H26 Cu2 F5 N3 O8'
_chemical_formula_weight 838.69
_chemical_name_systematic
; 
 ? 
;
_space_group_IT_number 15
_symmetry_cell_setting monoclinic
_symmetry_space_group_name_Hall '-C 2yc'
_symmetry_space_group_name_H-M 'C 1 2/c 1'
_atom_sites_solution_hydrogens geom
_atom_sites_solution_primary direct
_atom_sites_solution_secondary difmap
_audit_creation_method SHELXL-97
_cell_angle_alpha 90.00
_cell_angle_beta 107.038(3)
_cell_angle_gamma 90.00
_cell_formula_units_Z 4
_cell_length_a 26.5522(13)
_cell_length_b 16.7313(9)
_cell_length_c 8.0639(4)
_cell_measurement_reflns_used 7872
_cell_measurement_temperature 123(2)
_cell_measurement_theta_max 67.11
_cell_measurement_theta_min 3.16
_cell_volume 3425.2(3)
_computing_cell_refinement 'Bruker SAINT'
_computing_data_collection 'Bruker APEX2'
_computing_data_reduction 'Bruker SAINT'
_computing_molecular_graphics 'Bruker SHELXTL'
_computing_publication_material 'Bruker SHELXTL'
_computing_structure_refinement 'SHELXL-97 (Sheldrick, 1997)'
_computing_structure_solution 'SHELXS-97 (Sheldrick, 1990)'
_diffrn_ambient_temperature 123(2)
_diffrn_measured_fraction_theta_full 0.995
_diffrn_measured_fraction_theta_max 0.995
_diffrn_measurement_device_type 'Bruker APEX-II CCD'
_diffrn_measurement_method '\f and \w scans'
_diffrn_radiation_monochromator graphite
_diffrn_radiation_source 'fine-focus sealed tube'
_diffrn_radiation_type CuK\a
_diffrn_radiation_wavelength 1.54178
_diffrn_reflns_av_R_equivalents 0.0417
_diffrn_reflns_av_sigmaI/netI 0.0252
_diffrn_reflns_limit_h_max 31
_diffrn_reflns_limit_h_min -31
_diffrn_reflns_limit_k_max 19
_diffrn_reflns_limit_k_min -19
_diffrn_reflns_limit_l_max 9
_diffrn_reflns_limit_l_min -9
_diffrn_reflns_number 18388
_diffrn_reflns_theta_full 67.20
_diffrn_reflns_theta_max 67.20
_diffrn_reflns_theta_min 5.29
_diffrn_standards_number 0
_exptl_absorpt_coefficient_mu 2.282
_exptl_absorpt_correction_T_max 0.8944
_exptl_absorpt_correction_T_min 0.7713
_exptl_absorpt_correction_type multi-scan
_exptl_absorpt_process_details sadabs
_exptl_crystal_colour green
_exptl_crystal_density_diffrn 1.626
_exptl_crystal_density_method 'not measured'
_exptl_crystal_description block
_exptl_crystal_F_000 1696
_exptl_crystal_size_max 0.12
_exptl_crystal_size_mid 0.10
_exptl_crystal_size_min 0.05
_refine_diff_density_max 0.743
_refine_diff_density_min -0.323
_refine_diff_density_rms 0.091
_refine_ls_extinction_method none
_refine_ls_goodness_of_fit_ref 1.114
_refine_ls_hydrogen_treatment constr
_refine_ls_matrix_type full
_refine_ls_number_parameters 322
_refine_ls_number_reflns 3059
_refine_ls_number_restraints 27
_refine_ls_restrained_S_all 1.114
_refine_ls_R_factor_all 0.0672
_refine_ls_R_factor_gt 0.0610
_refine_ls_shift/su_max 0.046
_refine_ls_shift/su_mean 0.003
_refine_ls_structure_factor_coef Fsqd
_refine_ls_weighting_details 'calc w=1/[\s^2^(Fo^2^)+(0.0783P)^2^+14.3128P] where P=(Fo^2^+2Fc^2^)/3'
_refine_ls_weighting_scheme calc
_refine_ls_wR_factor_gt 0.1639
_refine_ls_wR_factor_ref 0.1696
_reflns_number_gt 2718
_reflns_number_total 3059
_reflns_threshold_expression >2sigma(I)
_cod_data_source_file c3ce41384e.txt
_cod_data_source_block sv83
_cod_depositor_comments
;
The following automatic conversions were performed:

'_symmetry_cell_setting' value 'Monoclinic' changed to 'monoclinic'
according to /home/saulius/struct/CIF-dictionaries/cif_core.dic
dictionary named 'cif_core.dic' version 2.4.2 from 2011-04-26.

Automatic conversion script
Id: cif_fix_values 1891 2012-01-12 08:04:46Z andrius 
;
_cod_original_sg_symbol_Hall -C2yc
_cod_original_sg_symbol_H-M C2/c
_cod_database_code 7211354

loop_
_symmetry_equiv_pos_as_xyz
'x, y, z'
'-x, y, -z+1/2'
'x+1/2, y+1/2, z'
'-x+1/2, y+1/2, -z+1/2'
'-x, -y, -z'
'x, -y, z-1/2'
'-x+1/2, -y+1/2, -z'
'x+1/2, -y+1/2, z-1/2'

loop_
_atom_site_label
_atom_site_type_symbol
_atom_site_fract_x
_atom_site_fract_y
_atom_site_fract_z
_atom_site_U_iso_or_equiv
_atom_site_adp_type
_atom_site_occupancy
_atom_site_symmetry_multiplicity
_atom_site_calc_flag
_atom_site_refinement_flags
_atom_site_disorder_assembly
_atom_site_disorder_group
Cu1 Cu 0.284629(14) 1.70257(3) 0.96173(5) 0.04471(12) Uani 1 1 d . . .
N1 N 0.34136(8) 1.62400(15) 0.8939(3) 0.0428(6) Uani 1 1 d . A .
N2 N 0.5000 1.5192(2) 0.7500 0.0347(7) Uani 1 2 d S . .
C1 C 0.33757(11) 1.5453(2) 0.8884(4) 0.0519(8) Uani 1 1 d . . .
H1A H 0.3077 1.5219 0.9113 0.062 Uiso 1 1 calc R A .
C2 C 0.37393(11) 1.49458(19) 0.8516(4) 0.0490(7) Uani 1 1 d . A .
H2A H 0.3687 1.4384 0.8479 0.059 Uiso 1 1 calc R . .
C3 C 0.41845(9) 1.52759(18) 0.8199(3) 0.0384(7) Uani 1 1 d . . .
C4 C 0.42227(10) 1.60976(19) 0.8250(4) 0.0463(7) Uani 1 1 d . A .
H4A H 0.4517 1.6353 0.8034 0.056 Uiso 1 1 calc R . .
C5 C 0.38349(11) 1.65483(19) 0.8615(4) 0.0497(8) Uani 1 1 d . . .
H5A H 0.3871 1.7113 0.8635 0.060 Uiso 1 1 calc R A .
C6 C 0.46075(9) 1.47814(17) 0.7832(3) 0.0359(6) Uani 1 1 d . A .
C7 C 0.45982(10) 1.39562(18) 0.7866(3) 0.0397(7) Uani 1 1 d . . .
H7A H 0.4318 1.3685 0.8138 0.048 Uiso 1 1 calc R A .
C8 C 0.5000 1.3525(3) 0.7500 0.0404(10) Uani 1 2 d S . .
C9 C 0.5000 1.2637(3) 0.7500 0.0453(10) Uani 1 2 d S . .
C10 C 0.45310(11) 1.22088(19) 0.7144(4) 0.0497(8) Uani 1 1 d . A .
H10A H 0.4207 1.2489 0.6912 0.060 Uiso 1 1 calc R . .
C11 C 0.45295(12) 1.1392(2) 0.7123(5) 0.0547(9) Uani 1 1 d . . .
H11A H 0.4204 1.1114 0.6848 0.066 Uiso 1 1 calc R A .
C12 C 0.5000 1.0959(3) 0.7500 0.0528(12) Uani 1 2 d S . .
C13 C 0.5000 1.0068(3) 0.7500 0.0566(13) Uani 1 2 d S . .
C14 C 0.46191(14) 0.9626(2) 0.7986(5) 0.0585(10) Uani 1 1 d . A .
C15 C 0.46159(15) 0.8808(2) 0.7951(5) 0.0674(11) Uani 1 1 d . . .
C16 C 0.5000 0.8388(3) 0.7500 0.0677(16) Uani 1 2 d S . .
F1 F 0.42556(8) 0.99918(13) 0.8544(3) 0.0704(6) Uani 1 1 d . . .
F2 F 0.42387(10) 0.84106(13) 0.8366(3) 0.0817(7) Uani 1 1 d . A .
F3 F 0.5000 0.75910(18) 0.7500 0.0885(12) Uani 1 2 d S . .
O1 O 0.3297(2) 1.7147(4) 1.1754(8) 0.0548(19) Uani 0.357(4) 1 d PDU A 1
O2 O 0.2718(3) 1.7945(5) 1.2709(10) 0.076(3) Uani 0.357(4) 1 d PD . 1
C50 C 0.3132(4) 1.7562(7) 1.2770(13) 0.075(4) Uani 0.357(4) 1 d PDU A 1
C51 C 0.3506(7) 1.7646(13) 1.4915(18) 0.116(7) Uani 0.357(4) 1 d P A 1
H51A H 0.3801 1.7269 1.5149 0.174 Uiso 0.357(4) 1 calc PR A 1
H51B H 0.3287 1.7524 1.5671 0.174 Uiso 0.357(4) 1 calc PR A 1
H51C H 0.3643 1.8192 1.5139 0.174 Uiso 0.357(4) 1 calc PR A 1
O1' O 0.32905(14) 1.7312(3) 1.2064(5) 0.0466(10) Uani 0.643(4) 1 d PDU A 2
O2' O 0.27108(17) 1.8160(3) 1.2540(7) 0.0681(15) Uani 0.643(4) 1 d P . 2
C50' C 0.3157(2) 1.7788(4) 1.3021(7) 0.0494(14) Uani 0.643(4) 1 d PDU A 2
C51' C 0.3540(3) 1.7954(5) 1.4651(9) 0.074(2) Uani 0.643(4) 1 d P A 2
H51D H 0.3697 1.8481 1.4603 0.111 Uiso 0.643(4) 1 calc PR A 2
H51E H 0.3817 1.7546 1.4890 0.111 Uiso 0.643(4) 1 calc PR A 2
H51F H 0.3369 1.7950 1.5575 0.111 Uiso 0.643(4) 1 calc PR A 2
O3 O 0.30085(19) 1.7997(3) 0.8527(7) 0.0460(15) Uani 0.402(4) 1 d P A 1
O4 O 0.2448(2) 1.8800(3) 0.9054(8) 0.0460(15) Uani 0.402(4) 1 d P . 1
C60 C 0.2865(3) 1.8691(6) 0.8538(12) 0.0563(12) Uani 0.402(4) 1 d PU A 1
C61 C 0.2983(3) 1.9337(5) 0.7562(14) 0.068(2) Uani 0.402(4) 1 d PU A 1
H61A H 0.3363 1.9349 0.7710 0.102 Uiso 0.402(4) 1 calc PR A 1
H61B H 0.2876 1.9842 0.7974 0.102 Uiso 0.402(4) 1 calc PR A 1
H61C H 0.2793 1.9265 0.6332 0.102 Uiso 0.402(4) 1 calc PR A 1
O3' O 0.31306(17) 1.8052(3) 0.9022(7) 0.0626(14) Uani 0.598(4) 1 d P A 2
O4' O 0.25086(15) 1.8845(3) 0.9639(6) 0.0512(12) Uani 0.598(4) 1 d P . 2
C60' C 0.2862(2) 1.8702(4) 0.9031(9) 0.0581(12) Uani 0.598(4) 1 d PU A 2
C61' C 0.3115(3) 1.9455(5) 0.8454(11) 0.085(2) Uani 0.598(4) 1 d P A 2
H61D H 0.2911 1.9931 0.8556 0.128 Uiso 0.598(4) 1 calc PR A 2
H61E H 0.3115 1.9391 0.7246 0.128 Uiso 0.598(4) 1 calc PR A 2
H61F H 0.3478 1.9515 0.9198 0.128 Uiso 0.598(4) 1 calc PR A 2

loop_
_atom_site_aniso_label
_atom_site_aniso_U_11
_atom_site_aniso_U_22
_atom_site_aniso_U_33
_atom_site_aniso_U_23
_atom_site_aniso_U_13
_atom_site_aniso_U_12
Cu1 0.02677(18) 0.0563(3) 0.0562(2) -0.00702(19) 0.02019(16) -0.00035(17)
N1 0.0283(9) 0.0522(14) 0.0516(12) -0.0055(10) 0.0175(9) 0.0000(10)
N2 0.0239(12) 0.0485(17) 0.0339(14) 0.000 0.0120(11) 0.000
C1 0.0336(12) 0.0579(18) 0.0757(18) 0.0009(15) 0.0340(12) -0.0026(13)
C2 0.0426(13) 0.0472(16) 0.0678(16) 0.0023(13) 0.0330(12) 0.0003(12)
C3 0.0249(11) 0.0575(16) 0.0345(12) -0.0021(11) 0.0114(9) 0.0001(11)
C4 0.0309(11) 0.0488(16) 0.0642(16) -0.0087(13) 0.0218(11) -0.0068(12)
C5 0.0307(12) 0.0474(16) 0.0749(18) -0.0074(14) 0.0216(12) -0.0021(12)
C6 0.0253(11) 0.0503(15) 0.0338(11) -0.0012(11) 0.0113(9) -0.0012(11)
C7 0.0285(11) 0.0511(16) 0.0439(13) -0.0018(12) 0.0173(10) -0.0033(11)
C8 0.0293(16) 0.049(2) 0.0442(19) 0.000 0.0122(14) 0.000
C9 0.0365(18) 0.048(2) 0.055(2) 0.000 0.0190(16) 0.000
C10 0.0341(13) 0.0492(16) 0.0668(18) 0.0017(14) 0.0162(12) 0.0043(12)
C11 0.0380(15) 0.0514(17) 0.071(2) -0.0005(16) 0.0108(14) -0.0048(13)
C12 0.053(2) 0.043(2) 0.059(2) 0.000 0.012(2) 0.000
C13 0.044(2) 0.053(3) 0.064(3) 0.000 0.003(2) 0.000
C14 0.0527(18) 0.0487(18) 0.0624(19) 0.0012(15) -0.0012(15) -0.0025(15)
C15 0.066(2) 0.065(2) 0.061(2) 0.0035(17) 0.0028(17) -0.0184(18)
C16 0.077(3) 0.048(3) 0.061(3) 0.000 -0.006(3) 0.000
F1 0.0597(11) 0.0609(12) 0.0919(14) 0.0049(10) 0.0243(10) -0.0069(10)
F2 0.0869(15) 0.0623(13) 0.0866(14) 0.0068(11) 0.0110(12) -0.0188(12)
F3 0.109(3) 0.0474(16) 0.096(2) 0.000 0.009(2) 0.000
O1 0.042(3) 0.080(4) 0.046(3) -0.040(3) 0.017(2) 0.004(3)
O2 0.097(5) 0.089(5) 0.049(3) -0.008(3) 0.033(3) 0.031(4)
C50 0.064(6) 0.090(7) 0.054(5) -0.047(5) -0.012(5) -0.016(5)
C51 0.105(11) 0.175(17) 0.048(7) 0.008(9) -0.006(7) 0.000(12)
O1' 0.0271(14) 0.071(2) 0.0439(17) -0.0361(17) 0.0136(12) 0.0021(15)
O2' 0.0370(19) 0.085(3) 0.069(3) -0.026(2) -0.0055(19) 0.0234(19)
C50' 0.030(2) 0.066(3) 0.050(3) -0.028(2) 0.0082(19) 0.004(2)
C51' 0.050(3) 0.113(6) 0.052(3) -0.017(4) 0.003(3) 0.006(3)
O3 0.025(2) 0.062(3) 0.058(3) 0.012(2) 0.023(2) 0.016(2)
O4 0.041(2) 0.038(3) 0.068(3) 0.005(2) 0.029(2) 0.010(2)
C60 0.0441(18) 0.063(2) 0.085(2) 0.017(2) 0.0547(17) 0.0086(18)
C61 0.056(4) 0.058(4) 0.107(5) 0.038(4) 0.050(4) 0.011(4)
O3' 0.042(2) 0.063(3) 0.092(3) 0.010(2) 0.034(2) 0.0011(19)
O4' 0.0346(17) 0.061(2) 0.066(2) -0.0092(19) 0.0277(16) -0.0032(17)
C60' 0.0466(17) 0.063(2) 0.086(2) 0.016(2) 0.0525(17) 0.0075(17)
C61' 0.067(4) 0.091(5) 0.114(5) 0.014(4) 0.054(4) 0.007(4)

loop_
_atom_type_symbol
_atom_type_description
_atom_type_scat_dispersion_real
_atom_type_scat_dispersion_imag
_atom_type_scat_source
C C 0.0181 0.0091 'International Tables Vol C Tables 4.2.6.8 and 6.1.1.4'
H H 0.0000 0.0000 'International Tables Vol C Tables 4.2.6.8 and 6.1.1.4'
N N 0.0311 0.0180 'International Tables Vol C Tables 4.2.6.8 and 6.1.1.4'
O O 0.0492 0.0322 'International Tables Vol C Tables 4.2.6.8 and 6.1.1.4'
Cu Cu -1.9646 0.5888 'International Tables Vol C Tables 4.2.6.8 and 6.1.1.4'
F F 0.0727 0.0534 'International Tables Vol C Tables 4.2.6.8 and 6.1.1.4'

loop_
_geom_angle_atom_site_label_1
_geom_angle_atom_site_label_2
_geom_angle_atom_site_label_3
_geom_angle
_geom_angle_site_symmetry_1
_geom_angle_site_symmetry_3
O1 Cu1 O4' 92.1(3) . 7_587
O1 Cu1 O2' 172.1(3) . 7_587
O4' Cu1 O2' 81.1(2) 7_587 7_587
O1 Cu1 O3 99.5(3) . .
O4' Cu1 O3 164.23(18) 7_587 .
O2' Cu1 O3 86.6(2) 7_587 .
O1 Cu1 O3' 86.6(3) . .
O4' Cu1 O3' 169.6(2) 7_587 .
O2' Cu1 O3' 99.5(2) 7_587 .
O3 Cu1 O3' 12.9(2) . .
O1 Cu1 O2 170.6(3) . 7_587
O4' Cu1 O2 90.6(3) 7_587 7_587
O2' Cu1 O2 10.8(3) 7_587 7_587
O3 Cu1 O2 76.4(3) . 7_587
O3' Cu1 O2 89.2(3) . 7_587
O1 Cu1 O1' 8.7(3) . .
O4' Cu1 O1' 94.20(18) 7_587 .
O2' Cu1 O1' 166.92(19) 7_587 .
O3 Cu1 O1' 95.7(2) . .
O3' Cu1 O1' 83.0(2) . .
O2 Cu1 O1' 161.9(3) 7_587 .
O1 Cu1 O4 79.8(3) . 7_587
O4' Cu1 O4 12.8(2) 7_587 7_587
O2' Cu1 O4 93.1(2) 7_587 7_587
O3 Cu1 O4 165.6(2) . 7_587
O3' Cu1 O4 160.4(2) . 7_587
O2 Cu1 O4 102.0(3) 7_587 7_587
O1' Cu1 O4 81.5(2) . 7_587
O1 Cu1 N1 89.6(2) . .
O4' Cu1 N1 93.38(15) 7_587 .
O2' Cu1 N1 94.54(16) 7_587 .
O3 Cu1 N1 97.39(18) . .
O3' Cu1 N1 96.94(16) . .
O2 Cu1 N1 99.2(3) 7_587 .
O1' Cu1 N1 97.91(13) . .
O4 Cu1 N1 97.02(17) 7_587 .
O1 Cu1 Cu1 91.3(2) . 7_587
O4' Cu1 Cu1 86.79(14) 7_587 7_587
O2' Cu1 Cu1 84.60(15) 7_587 7_587
O3 Cu1 Cu1 82.27(17) . 7_587
O3' Cu1 Cu1 82.92(15) . 7_587
O2 Cu1 Cu1 79.9(2) 7_587 7_587
O1' Cu1 Cu1 82.96(12) . 7_587
O4 Cu1 Cu1 83.33(16) 7_587 7_587
N1 Cu1 Cu1 179.10(7) . 7_587
C1 N1 C5 116.2(3) . .
C1 N1 Cu1 123.84(19) . .
C5 N1 Cu1 119.9(2) . .
C6 N2 C6 118.3(3) . 2_656
N1 C1 C2 124.7(3) . .
N1 C1 H1A 117.7 . .
C2 C1 H1A 117.7 . .
C1 C2 C3 118.6(3) . .
C1 C2 H2A 120.7 . .
C3 C2 H2A 120.7 . .
C4 C3 C2 116.6(3) . .
C4 C3 C6 120.4(2) . .
C2 C3 C6 123.0(3) . .
C5 C4 C3 120.0(3) . .
C5 C4 H4A 120.0 . .
C3 C4 H4A 120.0 . .
N1 C5 C4 123.8(3) . .
N1 C5 H5A 118.1 . .
C4 C5 H5A 118.1 . .
N2 C6 C7 122.4(3) . .
N2 C6 C3 115.5(3) . .
C7 C6 C3 122.1(2) . .
C6 C7 C8 119.7(3) . .
C6 C7 H7A 120.1 . .
C8 C7 H7A 120.1 . .
C7 C8 C7 117.4(4) . 2_656
C7 C8 C9 121.30(19) . .
C7 C8 C9 121.30(19) 2_656 .
C10 C9 C10 118.1(4) . 2_656
C10 C9 C8 121.0(2) . .
C10 C9 C8 121.0(2) 2_656 .
C11 C10 C9 121.1(3) . .
C11 C10 H10A 119.5 . .
C9 C10 H10A 119.5 . .
C10 C11 C12 121.1(3) . .
C10 C11 H11A 119.5 . .
C12 C11 H11A 119.5 . .
C11 C12 C11 117.6(4) . 2_656
C11 C12 C13 121.2(2) . .
C11 C12 C13 121.2(2) 2_656 .
C14 C13 C14 116.1(5) . 2_656
C14 C13 C12 121.9(2) . .
C14 C13 C12 121.9(2) 2_656 .
F1 C14 C15 117.9(4) . .
F1 C14 C13 120.5(3) . .
C15 C14 C13 121.6(4) . .
F2 C15 C14 119.8(4) . .
F2 C15 C16 119.1(4) . .
C14 C15 C16 121.1(4) . .
F3 C16 C15 120.8(2) . .
F3 C16 C15 120.8(2) . 2_656
C15 C16 C15 118.4(5) . 2_656
C50 O1 Cu1 115.4(6) . .
C50 O2 Cu1 116.6(7) . 7_587
O1 C50 O2 136.7(9) . .
O1 C50 C51 119.5(10) . .
O2 C50 C51 103.7(10) . .
C50' O1' Cu1 124.6(3) . .
C50' O2' Cu1 125.4(4) . 7_587
O1' C50' O2' 122.0(5) . .
O1' C50' C51' 116.4(5) . .
O2' C50' C51' 121.5(6) . .
C50' C51' H51D 109.5 . .
C50' C51' H51E 109.5 . .
H51D C51' H51E 109.5 . .
C50' C51' H51F 109.5 . .
H51D C51' H51F 109.5 . .
H51E C51' H51F 109.5 . .
C60 O3 Cu1 132.6(6) . .
C60 O4 Cu1 124.4(5) . 7_587
O3 C60 O4 115.5(8) . .
O3 C60 C61 126.7(9) . .
O4 C60 C61 114.5(8) . .
C60' O3' Cu1 118.2(4) . .
C60' O4' Cu1 119.2(5) . 7_587
O4' C60' O3' 131.5(7) . .
O4' C60' C61' 114.6(6) . .
O3' C60' C61' 112.8(6) . .
C60' C61' H61D 109.5 . .
C60' C61' H61E 109.5 . .
H61D C61' H61E 109.5 . .
C60' C61' H61F 109.5 . .
H61D C61' H61F 109.5 . .
H61E C61' H61F 109.5 . .

loop_
_geom_bond_atom_site_label_1
_geom_bond_atom_site_label_2
_geom_bond_distance
_geom_bond_site_symmetry_2
Cu1 O1 1.799(6) .
Cu1 O4' 1.924(5) 7_587
Cu1 O2' 1.950(4) 7_587
Cu1 O3 1.955(6) .
Cu1 O3' 1.991(5) .
Cu1 O2 2.030(7) 7_587
Cu1 O1' 2.037(4) .
Cu1 O4 2.039(6) 7_587
Cu1 N1 2.186(2) .
Cu1 Cu1 2.6358(8) 7_587
N1 C1 1.320(4) .
N1 C5 1.326(4) .
N2 C6 1.339(3) .
N2 C6 1.339(3) 2_656
C1 C2 1.381(4) .
C1 H1A 0.9500 .
C2 C3 1.395(4) .
C2 H2A 0.9500 .
C3 C4 1.378(4) .
C3 C6 1.492(4) .
C4 C5 1.376(4) .
C4 H4A 0.9500 .
C5 H5A 0.9500 .
C6 C7 1.381(4) .
C7 C8 1.390(4) .
C7 H7A 0.9500 .
C8 C7 1.390(4) 2_656
C8 C9 1.486(6) .
C9 C10 1.392(4) .
C9 C10 1.392(4) 2_656
C10 C11 1.366(5) .
C10 H10A 0.9500 .
C11 C12 1.398(4) .
C11 H11A 0.9500 .
C12 C11 1.398(4) 2_656
C12 C13 1.492(7) .
C13 C14 1.399(5) .
C13 C14 1.399(5) 2_656
C14 F1 1.328(4) .
C14 C15 1.369(5) .
C15 F2 1.324(5) .
C15 C16 1.373(5) .
C16 F3 1.333(6) .
C16 C15 1.373(5) 2_656
O1 C50 1.248(11) .
O2 C50 1.260(12) .
O2 Cu1 2.030(7) 7_587
C50 C51 1.729(16) .
C51 H51A 0.9800 .
C51 H51B 0.9800 .
C51 H51C 0.9800 .
O1' C50' 1.231(7) .
O2' C50' 1.294(7) .
O2' Cu1 1.950(4) 7_587
C50' C51' 1.434(8) .
C51' H51D 0.9800 .
C51' H51E 0.9800 .
C51' H51F 0.9800 .
O3 C60 1.223(11) .
O4 C60 1.305(10) .
O4 Cu1 2.039(6) 7_587
C60 C61 1.425(13) .
C61 H61A 0.9800 .
C61 H61B 0.9800 .
C61 H61C 0.9800 .
O3' C60' 1.302(8) .
O4' C60' 1.203(8) .
O4' Cu1 1.924(5) 7_587
C60' C61' 1.561(11) .
C61' H61D 0.9800 .
C61' H61E 0.9800 .
C61' H61F 0.9800 .
